data_7004871
loop_
_publ_author_name
'Charmant, Jonathan P. H.'
'Fan, Cheng'
'Norman, Nicholas C.'
'Pringle, Paul G.'

_publ_section_title
;
 Synthesis and reactivity of dichloroboryl complexes of platinum(II).
;
_journal_issue 1
_journal_name_full 'Dalton transactions (Cambridge, England : 2003)'
_journal_page_first 114
_journal_page_last 123
_journal_paper_doi 10.1039/b612039n
_journal_year 2007
_chemical_formula_moiety 'C31 H40 P4 Pt, 2(Cl)'
_chemical_formula_sum 'C31 H40 Cl2 P4 Pt'
_chemical_formula_weight 802.50
_space_group_IT_number 60
_symmetry_cell_setting orthorhombic
_symmetry_space_group_name_Hall '-P 2n 2ab'
_symmetry_space_group_name_H-M 'P b c n'
_atom_sites_solution_hydrogens geom
_atom_sites_solution_primary direct
_atom_sites_solution_secondary difmap
_audit_creation_method SHELXL-97
_cell_angle_alpha 90.00
_cell_angle_beta 90.00
_cell_angle_gamma 90.00
_cell_formula_units_Z 8
_cell_length_a 29.9175(16)
_cell_length_b 20.6730(11)
_cell_length_c 11.5155(6)
_cell_measurement_temperature 173(2)
_cell_measurement_theta_max 27.49
_cell_measurement_theta_min 2.27
_cell_volume 7122.2(7)
_computing_cell_refinement 'SMART v5.054 (Bruker-AXS, 1997-1998)'
_computing_data_collection 'SMART v5.054 (Bruker-AXS, 1997-1998)'
_computing_data_reduction
;
SAINT v7.06A (Bruker-AXS, 1997-2003) & SHELXTL v6.14 (Bruker-AXS, 2003)
;
_computing_molecular_graphics 'SHELXTL (Bruker, 2001)'
_computing_publication_material 'SHELXTL (Bruker, 2001)'
_computing_structure_refinement 'SHELXTL (Bruker, 2001)'
_computing_structure_solution 'SHELXTL (Bruker, 2001)'
_diffrn_ambient_temperature 173
_diffrn_detector 'CCD plate'
_diffrn_detector_area_resol_mean 8.192
_diffrn_detector_type 'Bruker-AXS SMART 1k'
_diffrn_measured_fraction_theta_full 0.999
_diffrn_measured_fraction_theta_max 0.999
_diffrn_measurement_details 'frames, 0.3\% width'
_diffrn_measurement_device 'three-circle diffractometer'
_diffrn_measurement_device_type 'Bruker-AXS Platform'
_diffrn_measurement_method '\w scans'
_diffrn_measurement_specimen_support 'glass fibre'
_diffrn_radiation_collimation '0.5 mm double pin hole'
_diffrn_radiation_monochromator graphite
_diffrn_radiation_probe x-ray
_diffrn_radiation_type 'Mo K\a'
_diffrn_radiation_wavelength 0.71074
_diffrn_reflns_av_R_equivalents 0.0400
_diffrn_reflns_av_sigmaI/netI 0.0207
_diffrn_reflns_limit_h_max 38
_diffrn_reflns_limit_h_min -38
_diffrn_reflns_limit_k_max 26
_diffrn_reflns_limit_k_min -26
_diffrn_reflns_limit_l_max 14
_diffrn_reflns_limit_l_min -14
_diffrn_reflns_number 71496
_diffrn_reflns_theta_full 27.44
_diffrn_reflns_theta_max 27.44
_diffrn_reflns_theta_min 1.20
_diffrn_source 'sealed X-ray tube'
_diffrn_source_current 40
_diffrn_source_power 2
_diffrn_source_target Mo
_diffrn_source_voltage 50
_diffrn_standards_decay_% 0
_exptl_absorpt_coefficient_mu 4.288
_exptl_absorpt_correction_T_max 0.46
_exptl_absorpt_correction_T_min 0.31
_exptl_absorpt_correction_type multi-scan
_exptl_absorpt_process_details 'SADABS V2.10 (Sheldrick, 2003)'
_exptl_crystal_colour colourless
_exptl_crystal_density_diffrn 1.497
_exptl_crystal_density_method none
_exptl_crystal_description Block
_exptl_crystal_F_000 3184
_exptl_crystal_size_max 0.28
_exptl_crystal_size_mid 0.24
_exptl_crystal_size_min 0.18
_refine_diff_density_max 0.487
_refine_diff_density_min -0.619
_refine_diff_density_rms 0.105
_refine_ls_extinction_method none
_refine_ls_goodness_of_fit_ref 1.034
_refine_ls_hydrogen_treatment constr
_refine_ls_matrix_type full
_refine_ls_number_parameters 350
_refine_ls_number_reflns 8138
_refine_ls_number_restraints 0
_refine_ls_restrained_S_all 1.034
_refine_ls_R_factor_all 0.0287
_refine_ls_R_factor_gt 0.0215
_refine_ls_shift/su_max 0.002
_refine_ls_shift/su_mean 0.000
_refine_ls_structure_factor_coef Fsqd
_refine_ls_weighting_details 'calc w=1/[\s^2^(Fo^2^)+(0.0345P)^2^+16.0037P] where P=(Fo^2^+2Fc^2^)/3'
_refine_ls_weighting_scheme calc
_refine_ls_wR_factor_gt 0.0698
_refine_ls_wR_factor_ref 0.0724
_reflns_number_gt 6996
_reflns_number_total 8138
_reflns_threshold_expression >2\s(I)
_cod_data_source_file b612039n.txt
_cod_data_source_block '[Pt(PMe3)2(dppm)]Cl2'
_cod_depositor_comments
;
The following automatic conversions were performed:
'_symmetry_cell_setting' value 'Orthorhombic' changed to 'orthorhombic'
according to '/home/saulius/struct/CIF-dictionaries/cif_core.dic'
dictionary named 'cif_core.dic' version 2.4.1 from
2010-06-29.

'_diffrn_radiation_probe' value 'X-ray' changed to 'x-ray'
according to '/home/saulius/struct/CIF-dictionaries/cif_core.dic'
dictionary named 'cif_core.dic' version 2.4.1 from 2010-06-29.

Automatic conversion script
Id: cif_fix_enum 1527 2010-12-29 10:47:43Z saulius 
;
_cod_database_code 7004871

loop_
_symmetry_equiv_pos_as_xyz
'x, y, z'
'-x+1/2, -y+1/2, z+1/2'
'-x, y, -z+1/2'
'x+1/2, -y+1/2, -z'
'-x, -y, -z'
'x-1/2, y-1/2, -z-1/2'
'x, -y, z-1/2'
'-x-1/2, y-1/2, z'

loop_
_atom_site_label
_atom_site_type_symbol
_atom_site_fract_x
_atom_site_fract_y
_atom_site_fract_z
_atom_site_U_iso_or_equiv
_atom_site_adp_type
_atom_site_occupancy
_atom_site_symmetry_multiplicity
_atom_site_calc_flag
_atom_site_refinement_flags
_atom_site_disorder_assembly
_atom_site_disorder_group
Pt1 Pt 0.102164(4) 0.303374(6) 0.376588(11) 0.02056(5) Uani 1 1 d . . .
C1 C 0.19277(11) 0.41117(16) 0.2821(3) 0.0223(6) Uani 1 1 d . . .
C2 C 0.21299(13) 0.42179(18) 0.3896(3) 0.0301(8) Uani 1 1 d . . .
H2 H 0.2120 0.3894 0.4480 0.036 Uiso 1 1 calc R . .
C3 C 0.23467(14) 0.4802(2) 0.4107(4) 0.0377(9) Uani 1 1 d . . .
H3 H 0.2490 0.4871 0.4833 0.045 Uiso 1 1 calc R . .
C4 C 0.23563(14) 0.52817(18) 0.3273(4) 0.0376(9) Uani 1 1 d . . .
H4 H 0.2502 0.5680 0.3431 0.045 Uiso 1 1 calc R . .
C5 C 0.21536(13) 0.51817(18) 0.2206(3) 0.0339(8) Uani 1 1 d . . .
H5 H 0.2157 0.5515 0.1637 0.041 Uiso 1 1 calc R . .
C6 C 0.19458(12) 0.45957(17) 0.1966(3) 0.0278(7) Uani 1 1 d . . .
H6 H 0.1816 0.4522 0.1225 0.033 Uiso 1 1 calc R . .
C7 C 0.15263(11) 0.33394(17) 0.1041(3) 0.0239(7) Uani 1 1 d . . .
C8 C 0.18844(13) 0.31924(19) 0.0307(3) 0.0326(8) Uani 1 1 d . . .
H8 H 0.2164 0.3063 0.0624 0.039 Uiso 1 1 calc R . .
C9 C 0.18293(14) 0.3237(2) -0.0885(3) 0.0374(9) Uani 1 1 d . . .
H9 H 0.2070 0.3128 -0.1386 0.045 Uiso 1 1 calc R . .
C10 C 0.14305(15) 0.3437(2) -0.1349(3) 0.0400(10) Uani 1 1 d . . .
H10 H 0.1401 0.3485 -0.2166 0.048 Uiso 1 1 calc R . .
C11 C 0.10685(13) 0.3570(2) -0.0626(4) 0.0360(9) Uani 1 1 d . . .
H11 H 0.0790 0.3700 -0.0949 0.043 Uiso 1 1 calc R . .
C12 C 0.11172(12) 0.35132(18) 0.0567(3) 0.0294(8) Uani 1 1 d . . .
H12 H 0.0869 0.3593 0.1063 0.035 Uiso 1 1 calc R . .
C13 C 0.19610(11) 0.26775(15) 0.3021(3) 0.0241(7) Uani 1 1 d . . .
H13A H 0.2161 0.2525 0.2392 0.029 Uiso 1 1 calc R . .
H13B H 0.2133 0.2755 0.3741 0.029 Uiso 1 1 calc R . .
C14 C 0.16165(12) 0.14750(17) 0.4178(4) 0.0325(8) Uani 1 1 d . . .
C15 C 0.18425(13) 0.1575(2) 0.5211(4) 0.0412(10) Uani 1 1 d . . .
H15 H 0.1950 0.1994 0.5402 0.049 Uiso 1 1 calc R . .
C16 C 0.19115(16) 0.1058(2) 0.5972(5) 0.0520(12) Uani 1 1 d . . .
H16 H 0.2070 0.1125 0.6677 0.062 Uiso 1 1 calc R . .
C17 C 0.17506(16) 0.0452(2) 0.5703(5) 0.0564(14) Uani 1 1 d . . .
H17 H 0.1794 0.0104 0.6229 0.068 Uiso 1 1 calc R . .
C18 C 0.15267(16) 0.0349(2) 0.4673(5) 0.0570(14) Uani 1 1 d . . .
H18 H 0.1418 -0.0071 0.4491 0.068 Uiso 1 1 calc R . .
C19 C 0.14600(14) 0.08524(19) 0.3904(4) 0.0435(10) Uani 1 1 d . . .
H19 H 0.1309 0.0778 0.3191 0.052 Uiso 1 1 calc R . .
C20 C 0.13649(12) 0.18120(16) 0.1822(4) 0.0292(8) Uani 1 1 d . . .
C21 C 0.09428(15) 0.1849(2) 0.1327(4) 0.0435(11) Uani 1 1 d . . .
H21 H 0.0699 0.2016 0.1760 0.052 Uiso 1 1 calc R . .
C22 C 0.08809(17) 0.1638(2) 0.0195(5) 0.0577(14) Uani 1 1 d . . .
H22 H 0.0591 0.1651 -0.0139 0.069 Uiso 1 1 calc R . .
C23 C 0.12344(18) 0.1409(2) -0.0452(4) 0.0526(12) Uani 1 1 d . . .
H23 H 0.1190 0.1282 -0.1236 0.063 Uiso 1 1 calc R . .
C24 C 0.16544(15) 0.1365(2) 0.0042(4) 0.0453(11) Uani 1 1 d . . .
H24 H 0.1898 0.1203 -0.0399 0.054 Uiso 1 1 calc R . .
C25 C 0.17181(14) 0.15579(19) 0.1177(4) 0.0381(9) Uani 1 1 d . . .
H25 H 0.2005 0.1517 0.1522 0.046 Uiso 1 1 calc R . .
C26 C 0.08871(16) 0.4666(2) 0.3111(5) 0.0506(13) Uani 1 1 d . . .
H26A H 0.0708 0.5057 0.3240 0.076 Uiso 1 1 calc R . .
H26B H 0.0833 0.4502 0.2325 0.076 Uiso 1 1 calc R . .
H26C H 0.1205 0.4771 0.3199 0.076 Uiso 1 1 calc R . .
C27 C 0.09521(14) 0.4365(2) 0.5515(4) 0.0430(10) Uani 1 1 d . . .
H27A H 0.1278 0.4314 0.5524 0.064 Uiso 1 1 calc R . .
H27B H 0.0822 0.4125 0.6165 0.064 Uiso 1 1 calc R . .
H27C H 0.0876 0.4825 0.5588 0.064 Uiso 1 1 calc R . .
C28 C 0.01301(12) 0.41612(17) 0.4238(4) 0.0306(8) Uani 1 1 d . . .
H28A H 0.0030 0.4099 0.5040 0.046 Uiso 1 1 calc R . .
H28B H -0.0016 0.3843 0.3733 0.046 Uiso 1 1 calc R . .
H28C H 0.0052 0.4599 0.3981 0.046 Uiso 1 1 calc R . .
C29 C 0.00543(13) 0.27835(18) 0.5619(3) 0.0321(8) Uani 1 1 d . . .
H29A H -0.0081 0.2468 0.6149 0.048 Uiso 1 1 calc R . .
H29B H -0.0144 0.2853 0.4954 0.048 Uiso 1 1 calc R . .
H29C H 0.0100 0.3194 0.6029 0.048 Uiso 1 1 calc R . .
C30 C 0.08929(16) 0.2370(3) 0.6458(4) 0.0507(12) Uani 1 1 d . . .
H30A H 0.0902 0.2780 0.6885 0.076 Uiso 1 1 calc R . .
H30B H 0.1198 0.2230 0.6282 0.076 Uiso 1 1 calc R . .
H30C H 0.0744 0.2041 0.6932 0.076 Uiso 1 1 calc R . .
C31 C 0.04407(13) 0.16695(17) 0.4639(4) 0.0362(9) Uani 1 1 d . . .
H31A H 0.0277 0.1447 0.5259 0.054 Uiso 1 1 calc R . .
H31B H 0.0714 0.1429 0.4458 0.054 Uiso 1 1 calc R . .
H31C H 0.0253 0.1695 0.3943 0.054 Uiso 1 1 calc R . .
P1 P 0.16123(3) 0.33732(4) 0.25923(7) 0.02094(17) Uani 1 1 d . . .
P2 P 0.14732(3) 0.21532(4) 0.32421(9) 0.02620(19) Uani 1 1 d . . .
P3 P 0.07320(3) 0.40553(4) 0.41617(8) 0.02317(17) Uani 1 1 d . . .
P4 P 0.05857(3) 0.24812(4) 0.51136(8) 0.02462(18) Uani 1 1 d . . .
Cl1 Cl 0.21384(3) 0.30927(5) 0.61622(8) 0.0340(2) Uani 1 1 d . . .
Cl2 Cl 0.0000 0.41685(6) 0.7500 0.0330(3) Uani 1 2 d S . .
Cl3 Cl 0.0000 0.27435(7) 0.2500 0.0356(3) Uani 1 2 d S . .

loop_
_atom_site_aniso_label
_atom_site_aniso_U_11
_atom_site_aniso_U_22
_atom_site_aniso_U_33
_atom_site_aniso_U_23
_atom_site_aniso_U_13
_atom_site_aniso_U_12
Pt1 0.02122(7) 0.01666(7) 0.02381(7) -0.00013(5) 0.00278(5) 0.00128(4)
C1 0.0202(15) 0.0223(15) 0.0245(16) -0.0011(13) 0.0018(13) 0.0005(13)
C2 0.0328(19) 0.0287(18) 0.0289(19) 0.0014(15) -0.0013(15) -0.0029(15)
C3 0.042(2) 0.041(2) 0.0303(19) -0.0071(17) -0.0042(17) -0.0107(18)
C4 0.039(2) 0.0279(19) 0.046(2) -0.0082(17) 0.0085(18) -0.0116(16)
C5 0.037(2) 0.0269(18) 0.037(2) 0.0037(16) 0.0084(17) -0.0037(16)
C6 0.0294(18) 0.0259(17) 0.0282(18) 0.0022(14) 0.0020(15) -0.0014(14)
C7 0.0237(16) 0.0247(16) 0.0234(17) -0.0039(13) 0.0023(13) -0.0021(13)
C8 0.0269(19) 0.041(2) 0.0302(19) -0.0068(16) 0.0053(15) 0.0006(16)
C9 0.038(2) 0.046(2) 0.0282(19) -0.0082(17) 0.0099(17) -0.0046(18)
C10 0.052(3) 0.043(2) 0.0252(19) -0.0015(17) -0.0037(18) -0.0145(19)
C11 0.034(2) 0.039(2) 0.035(2) 0.0010(17) -0.0079(17) -0.0057(17)
C12 0.0247(17) 0.0330(19) 0.0304(19) -0.0015(15) 0.0007(14) -0.0014(14)
C13 0.0210(16) 0.0192(15) 0.0321(18) -0.0002(13) -0.0013(14) 0.0021(12)
C14 0.0250(18) 0.0210(17) 0.052(2) 0.0041(16) 0.0052(17) 0.0056(14)
C15 0.032(2) 0.033(2) 0.058(3) 0.0062(19) -0.0001(19) 0.0025(16)
C16 0.044(3) 0.049(3) 0.063(3) 0.014(2) -0.003(2) 0.010(2)
C17 0.043(3) 0.039(2) 0.087(4) 0.028(3) 0.005(3) 0.012(2)
C18 0.045(3) 0.023(2) 0.102(4) 0.015(2) 0.001(3) 0.0029(18)
C19 0.035(2) 0.0226(18) 0.073(3) 0.0032(19) -0.002(2) 0.0023(16)
C20 0.0245(17) 0.0177(15) 0.045(2) -0.0055(15) 0.0004(16) 0.0024(13)
C21 0.032(2) 0.037(2) 0.061(3) -0.013(2) -0.005(2) 0.0089(17)
C22 0.049(3) 0.051(3) 0.073(4) -0.020(3) -0.028(3) 0.020(2)
C23 0.070(3) 0.038(2) 0.050(3) -0.016(2) -0.014(2) 0.014(2)
C24 0.044(2) 0.034(2) 0.058(3) -0.019(2) 0.006(2) 0.0032(18)
C25 0.0289(19) 0.0286(19) 0.057(3) -0.0144(18) -0.0008(18) 0.0005(15)
C26 0.056(3) 0.030(2) 0.066(3) 0.018(2) 0.033(2) 0.0161(19)
C27 0.037(2) 0.047(2) 0.045(2) -0.024(2) -0.0040(18) -0.0005(18)
C28 0.0248(17) 0.0265(17) 0.040(2) -0.0002(16) 0.0016(15) 0.0040(14)
C29 0.0304(19) 0.0289(18) 0.037(2) 0.0005(16) 0.0066(16) -0.0009(15)
C30 0.043(2) 0.076(4) 0.033(2) 0.015(2) -0.0073(19) -0.009(2)
C31 0.034(2) 0.0216(17) 0.053(3) 0.0018(17) 0.0084(18) -0.0049(15)
P1 0.0203(4) 0.0189(4) 0.0236(4) -0.0018(3) 0.0023(3) 0.0010(3)
P2 0.0223(4) 0.0171(4) 0.0393(5) -0.0017(4) 0.0023(4) 0.0019(3)
P3 0.0247(4) 0.0189(4) 0.0259(4) -0.0020(3) 0.0054(3) 0.0018(3)
P4 0.0240(4) 0.0234(4) 0.0265(4) 0.0024(3) 0.0004(3) -0.0023(3)
Cl1 0.0388(5) 0.0359(5) 0.0273(4) 0.0002(4) 0.0016(4) -0.0006(4)
Cl2 0.0406(7) 0.0305(6) 0.0281(6) 0.000 0.0054(5) 0.000
Cl3 0.0426(7) 0.0356(7) 0.0287(6) 0.000 -0.0020(5) 0.000

loop_
_atom_type_symbol
_atom_type_description
_atom_type_scat_dispersion_real
_atom_type_scat_dispersion_imag
_atom_type_scat_source
C C 0.0033 0.0016 'International Tables Vol C Tables 4.2.6.8 and 6.1.1.4'
H H 0.0000 0.0000 'International Tables Vol C Tables 4.2.6.8 and 6.1.1.4'
B B 0.0013 0.0007 'International Tables Vol C Tables 4.2.6.8 and 6.1.1.4'
P P 0.1023 0.0942 'International Tables Vol C Tables 4.2.6.8 and 6.1.1.4'
Cl Cl 0.1484 0.1585 'International Tables Vol C Tables 4.2.6.8 and 6.1.1.4'
Pt Pt -1.7033 8.3905 'International Tables Vol C Tables 4.2.6.8 and 6.1.1.4'
O O 0.0106 0.0060 'International Tables Vol C Tables 4.2.6.8 and 6.1.1.4'

loop_
_geom_angle_atom_site_label_1
_geom_angle_atom_site_label_2
_geom_angle_atom_site_label_3
_geom_angle
_geom_angle_site_symmetry_1
_geom_angle_site_symmetry_3
_geom_angle_publ_flag
P4 Pt1 P3 96.09(3) . . ?
P4 Pt1 P1 163.47(3) . . ?
P3 Pt1 P1 97.04(3) . . ?
P4 Pt1 P2 96.51(3) . . ?
P3 Pt1 P2 165.64(3) . . ?
P1 Pt1 P2 69.40(3) . . ?
C2 C1 C6 119.6(3) . . ?
C2 C1 P1 119.2(3) . . ?
C6 C1 P1 121.1(3) . . ?
C3 C2 C1 119.6(3) . . ?
C3 C2 H2 120.2 . . ?
C1 C2 H2 120.2 . . ?
C4 C3 C2 120.8(4) . . ?
C4 C3 H3 119.6 . . ?
C2 C3 H3 119.6 . . ?
C3 C4 C5 120.0(3) . . ?
C3 C4 H4 120.0 . . ?
C5 C4 H4 120.0 . . ?
C4 C5 C6 120.1(3) . . ?
C4 C5 H5 119.9 . . ?
C6 C5 H5 119.9 . . ?
C5 C6 C1 119.9(3) . . ?
C5 C6 H6 120.0 . . ?
C1 C6 H6 120.0 . . ?
C12 C7 C8 119.7(3) . . ?
C12 C7 P1 120.3(3) . . ?
C8 C7 P1 119.8(3) . . ?
C9 C8 C7 119.6(4) . . ?
C9 C8 H8 120.2 . . ?
C7 C8 H8 120.2 . . ?
C10 C9 C8 120.6(4) . . ?
C10 C9 H9 119.7 . . ?
C8 C9 H9 119.7 . . ?
C9 C10 C11 120.2(4) . . ?
C9 C10 H10 119.9 . . ?
C11 C10 H10 119.9 . . ?
C12 C11 C10 119.6(4) . . ?
C12 C11 H11 120.2 . . ?
C10 C11 H11 120.2 . . ?
C11 C12 C7 120.3(3) . . ?
C11 C12 H12 119.9 . . ?
C7 C12 H12 119.9 . . ?
P2 C13 P1 92.75(15) . . ?
P2 C13 H13A 113.2 . . ?
P1 C13 H13A 113.2 . . ?
P2 C13 H13B 113.2 . . ?
P1 C13 H13B 113.2 . . ?
H13A C13 H13B 110.5 . . ?
C15 C14 C19 119.5(4) . . ?
C15 C14 P2 120.6(3) . . ?
C19 C14 P2 119.6(3) . . ?
C14 C15 C16 119.8(4) . . ?
C14 C15 H15 120.1 . . ?
C16 C15 H15 120.1 . . ?
C17 C16 C15 120.2(5) . . ?
C17 C16 H16 119.9 . . ?
C15 C16 H16 119.9 . . ?
C16 C17 C18 120.3(4) . . ?
C16 C17 H17 119.8 . . ?
C18 C17 H17 119.8 . . ?
C17 C18 C19 120.3(4) . . ?
C17 C18 H18 119.9 . . ?
C19 C18 H18 119.9 . . ?
C18 C19 C14 119.9(5) . . ?
C18 C19 H19 120.0 . . ?
C14 C19 H19 120.0 . . ?
C21 C20 C25 119.4(4) . . ?
C21 C20 P2 120.8(3) . . ?
C25 C20 P2 119.5(3) . . ?
C20 C21 C22 119.4(4) . . ?
C20 C21 H21 120.3 . . ?
C22 C21 H21 120.3 . . ?
C23 C22 C21 120.9(4) . . ?
C23 C22 H22 119.6 . . ?
C21 C22 H22 119.6 . . ?
C22 C23 C24 119.9(4) . . ?
C22 C23 H23 120.0 . . ?
C24 C23 H23 120.0 . . ?
C23 C24 C25 119.7(4) . . ?
C23 C24 H24 120.1 . . ?
C25 C24 H24 120.1 . . ?
C24 C25 C20 120.6(4) . . ?
C24 C25 H25 119.7 . . ?
C20 C25 H25 119.7 . . ?
P3 C26 H26A 109.5 . . ?
P3 C26 H26B 109.5 . . ?
H26A C26 H26B 109.5 . . ?
P3 C26 H26C 109.5 . . ?
H26A C26 H26C 109.5 . . ?
H26B C26 H26C 109.5 . . ?
P3 C27 H27A 109.5 . . ?
P3 C27 H27B 109.5 . . ?
H27A C27 H27B 109.5 . . ?
P3 C27 H27C 109.5 . . ?
H27A C27 H27C 109.5 . . ?
H27B C27 H27C 109.5 . . ?
P3 C28 H28A 109.5 . . ?
P3 C28 H28B 109.5 . . ?
H28A C28 H28B 109.5 . . ?
P3 C28 H28C 109.5 . . ?
H28A C28 H28C 109.5 . . ?
H28B C28 H28C 109.5 . . ?
P4 C29 H29A 109.5 . . ?
P4 C29 H29B 109.5 . . ?
H29A C29 H29B 109.5 . . ?
P4 C29 H29C 109.5 . . ?
H29A C29 H29C 109.5 . . ?
H29B C29 H29C 109.5 . . ?
P4 C30 H30A 109.5 . . ?
P4 C30 H30B 109.5 . . ?
H30A C30 H30B 109.5 . . ?
P4 C30 H30C 109.5 . . ?
H30A C30 H30C 109.5 . . ?
H30B C30 H30C 109.5 . . ?
P4 C31 H31A 109.5 . . ?
P4 C31 H31B 109.5 . . ?
H31A C31 H31B 109.5 . . ?
P4 C31 H31C 109.5 . . ?
H31A C31 H31C 109.5 . . ?
H31B C31 H31C 109.5 . . ?
C7 P1 C1 104.51(16) . . ?
C7 P1 C13 108.37(16) . . ?
C1 P1 C13 108.85(15) . . ?
C7 P1 Pt1 116.97(12) . . ?
C1 P1 Pt1 124.26(11) . . ?
C13 P1 Pt1 92.23(11) . . ?
C20 P2 C14 106.08(18) . . ?
C20 P2 C13 104.30(17) . . ?
C14 P2 C13 110.49(16) . . ?
C20 P2 Pt1 115.56(12) . . ?
C14 P2 Pt1 125.55(13) . . ?
C13 P2 Pt1 92.02(11) . . ?
C26 P3 C27 103.6(2) . . ?
C26 P3 C28 101.7(2) . . ?
C27 P3 C28 106.07(19) . . ?
C26 P3 Pt1 114.01(14) . . ?
C27 P3 Pt1 110.77(15) . . ?
C28 P3 Pt1 119.20(12) . . ?
C29 P4 C30 102.4(2) . . ?
C29 P4 C31 101.91(18) . . ?
C30 P4 C31 105.1(2) . . ?
C29 P4 Pt1 122.61(13) . . ?
C30 P4 Pt1 110.31(16) . . ?
C31 P4 Pt1 112.73(14) . . ?

loop_
_geom_bond_atom_site_label_1
_geom_bond_atom_site_label_2
_geom_bond_distance
_geom_bond_site_symmetry_2
_geom_bond_publ_flag
Pt1 P4 2.3268(9) . ?
Pt1 P3 2.3279(8) . ?
Pt1 P1 2.3328(8) . ?
Pt1 P2 2.3459(9) . ?
C1 C2 1.395(5) . ?
C1 C6 1.405(5) . ?
C1 P1 1.814(3) . ?
C2 C3 1.392(5) . ?
C2 H2 0.9500 . ?
C3 C4 1.381(6) . ?
C3 H3 0.9500 . ?
C4 C5 1.386(6) . ?
C4 H4 0.9500 . ?
C5 C6 1.390(5) . ?
C5 H5 0.9500 . ?
C6 H6 0.9500 . ?
C7 C12 1.387(5) . ?
C7 C8 1.398(5) . ?
C7 P1 1.807(3) . ?
C8 C9 1.386(6) . ?
C8 H8 0.9500 . ?
C9 C10 1.372(6) . ?
C9 H9 0.9500 . ?
C10 C11 1.394(6) . ?
C10 H10 0.9500 . ?
C11 C12 1.387(5) . ?
C11 H11 0.9500 . ?
C12 H12 0.9500 . ?
C13 P2 1.836(3) . ?
C13 P1 1.844(3) . ?
C13 H13A 0.9900 . ?
C13 H13B 0.9900 . ?
C14 C15 1.384(6) . ?
C14 C19 1.405(5) . ?
C14 P2 1.819(4) . ?
C15 C16 1.397(6) . ?
C15 H15 0.9500 . ?
C16 C17 1.378(7) . ?
C16 H16 0.9500 . ?
C17 C18 1.379(8) . ?
C17 H17 0.9500 . ?
C18 C19 1.381(6) . ?
C18 H18 0.9500 . ?
C19 H19 0.9500 . ?
C20 C21 1.387(5) . ?
C20 C25 1.394(5) . ?
C20 P2 1.810(4) . ?
C21 C22 1.388(7) . ?
C21 H21 0.9500 . ?
C22 C23 1.377(7) . ?
C22 H22 0.9500 . ?
C23 C24 1.382(7) . ?
C23 H23 0.9500 . ?
C24 C25 1.380(6) . ?
C24 H24 0.9500 . ?
C25 H25 0.9500 . ?
C26 P3 1.809(4) . ?
C26 H26A 0.9800 . ?
C26 H26B 0.9800 . ?
C26 H26C 0.9800 . ?
C27 P3 1.809(4) . ?
C27 H27A 0.9800 . ?
C27 H27B 0.9800 . ?
C27 H27C 0.9800 . ?
C28 P3 1.816(4) . ?
C28 H28A 0.9800 . ?
C28 H28B 0.9800 . ?
C28 H28C 0.9800 . ?
C29 P4 1.805(4) . ?
C29 H29A 0.9800 . ?
C29 H29B 0.9800 . ?
C29 H29C 0.9800 . ?
C30 P4 1.815(4) . ?
C30 H30A 0.9800 . ?
C30 H30B 0.9800 . ?
C30 H30C 0.9800 . ?
C31 P4 1.817(4) . ?
C31 H31A 0.9800 . ?
C31 H31B 0.9800 . ?
C31 H31C 0.9800 . ?
